data_2022672
loop_
_publ_author_name
'W\'ojcicka, Anna'
'Becan, Lilianna'
'Rembia\/lkowska, Nina'
'Pyra, Anna'
'Bryndal, Iwona'

_publ_section_title
;
 Structure and cytotoxic properties of
 1-hydroxy-5-methyl-7-phenylpyrido[3,4-<i>d</i>]pyridazin-4(3<i>H</i>)-one
 and its mono- and disubstituted ethyl acetates
;
_journal_coeditor_code QF3056
_journal_issue 10
_journal_name_full 'Acta Crystallographica Section C'
_journal_page_first 559
_journal_page_last 569
_journal_paper_doi 10.1107/S2053229622009202
_journal_volume 78
_journal_year 2022
_chemical_formula_iupac 'C14 H11 N3 O2, C3 H7 N O'
_chemical_formula_moiety 'C14 H11 N3 O2, C3 H7 N O'
_chemical_formula_sum 'C17 H18 N4 O3'
_chemical_formula_weight 326.35
_chemical_name_systematic
;
1-Hydroxy-5-methyl-7-phenylpyrido[3,4-<i>d</i>]pyridazin-4(3<i>H</i>)-one
dimethylformamide monosolvate
;
_space_group_crystal_system triclinic
_space_group_IT_number 2
_space_group_name_Hall '-P 1'
_space_group_name_H-M_alt 'P -1'
_atom_sites_solution_hydrogens mixed
_atom_sites_solution_primary direct
_atom_sites_solution_secondary difmap
_audit_creation_method SHELXL-2018/1
_cell_angle_alpha 65.618(3)
_cell_angle_beta 89.798(2)
_cell_angle_gamma 87.085(2)
_cell_formula_units_Z 2
_cell_length_a 6.8722(2)
_cell_length_b 11.0502(3)
_cell_length_c 11.2090(3)
_cell_measurement_reflns_used 7662
_cell_measurement_temperature 100(2)
_cell_measurement_theta_max 75.4
_cell_measurement_theta_min 4.3
_cell_volume 774.14(4)
_computing_cell_refinement
;
CrysAlis PRO (Rigaku OD, 2020)
;
_computing_data_collection
;
CrysAlis PRO (Rigaku OD, 2020)
;
_computing_data_reduction
;
CrysAlis PRO (Rigaku OD, 2020)
;
_computing_molecular_graphics
;
DIAMOND (Brandenburg & Putz, 2014)
;
_computing_publication_material
;
PLATON (Spek, 2020)
;
_computing_structure_refinement
;
SHELXL2018 (Sheldrick, 2015)
;
_computing_structure_solution
;
SHELXS97 (Sheldrick, 2008)
;
_diffrn_ambient_temperature 100(2)
_diffrn_detector_area_resol_mean 10.0000
_diffrn_measured_fraction_theta_full 0.998
_diffrn_measured_fraction_theta_max 0.976
_diffrn_measurement_device 'four-circle diffractometer'
_diffrn_measurement_device_type 'Rigaku XtaLAB Synergy DW system with a HyPix-Arc 150 detector'
_diffrn_measurement_method '\w scans'
_diffrn_radiation_monochromator mirror
_diffrn_radiation_probe x-ray
_diffrn_radiation_type CuK\a
_diffrn_radiation_wavelength 1.54184
_diffrn_reflns_av_R_equivalents 0.0180
_diffrn_reflns_av_unetI/netI 0.0172
_diffrn_reflns_limit_h_max 8
_diffrn_reflns_limit_h_min -8
_diffrn_reflns_limit_k_max 13
_diffrn_reflns_limit_k_min -13
_diffrn_reflns_limit_l_max 13
_diffrn_reflns_limit_l_min -11
_diffrn_reflns_number 10869
_diffrn_reflns_theta_full 67.684
_diffrn_reflns_theta_max 75.748
_diffrn_reflns_theta_min 4.331
_diffrn_source 'Rotating-anode X-ray tube'
_exptl_absorpt_coefficient_mu 0.812
_exptl_absorpt_correction_T_max 1.00000
_exptl_absorpt_correction_T_min 0.64358
_exptl_absorpt_correction_type multi-scan
_exptl_absorpt_process_details
;
(CrysAlis PRO; Rigaku OD, 2020)
;
_exptl_crystal_colour colourless
_exptl_crystal_density_diffrn 1.400
_exptl_crystal_description needle
_exptl_crystal_F_000 344
_exptl_crystal_size_max 0.180
_exptl_crystal_size_mid 0.150
_exptl_crystal_size_min 0.090
_refine_diff_density_max 0.262
_refine_diff_density_min -0.527
_refine_ls_extinction_coef 0.0035(8)
_refine_ls_extinction_expression Fc^*^=kFc[1+0.001xFc^2^\l^3^/sin(2\q)]^-1/4^
_refine_ls_extinction_method
;
SHELXL2018 (Sheldrick, 2015)
;
_refine_ls_goodness_of_fit_ref 1.072
_refine_ls_hydrogen_treatment mixed
_refine_ls_matrix_type full
_refine_ls_number_parameters 237
_refine_ls_number_reflns 3149
_refine_ls_number_restraints 0
_refine_ls_restrained_S_all 1.072
_refine_ls_R_factor_all 0.0474
_refine_ls_R_factor_gt 0.0441
_refine_ls_shift/su_max 0.001
_refine_ls_shift/su_mean 0.000
_refine_ls_structure_factor_coef Fsqd
_refine_ls_weighting_details 'w=1/[\s^2^(Fo^2^)+(0.0680P)^2^+0.2445P] where P=(Fo^2^+2Fc^2^)/3'
_refine_ls_weighting_scheme calc
_refine_ls_wR_factor_gt 0.1223
_refine_ls_wR_factor_ref 0.1252
_reflns_number_gt 2827
_reflns_number_total 3149
_reflns_threshold_expression 'I > 2\s(I)'
_cod_data_source_file qf3056sup1.cif
_cod_data_source_block 2
_cod_depositor_comments 'Adding full bibliography for 2022672--2022674.cif.'
_cod_database_code 2022672
_cod_database_fobs_code 2022672
_shelx_space_group_comment
;
The symmetry employed for this shelxl refinement is uniquely defined
by the following loop, which should always be used as a source of
symmetry information in preference to the above space-group names.
They are only intended as comments.
;
_shelx_estimated_absorpt_t_min 0.868
_shelx_estimated_absorpt_t_max 0.930

loop_
_space_group_symop_operation_xyz
'x, y, z'
'-x, -y, -z'

loop_
_atom_site_type_symbol
_atom_site_label
_atom_site_fract_x
_atom_site_fract_y
_atom_site_fract_z
_atom_site_U_iso_or_equiv
_atom_site_adp_type
_atom_site_calc_flag
_atom_site_occupancy
_atom_site_disorder_assembly
_atom_site_disorder_group
O O1 0.56251(15) 0.57479(10) 0.64199(9) 0.0336(3) Uani d 1 . .
H H1 0.623980 0.537400 0.713697 0.050 Uiso calc 1 . .
C C1 0.6242(2) 0.69751(14) 0.57667(12) 0.0270(3) Uani d 1 . .
N N2 0.78400(17) 0.73073(12) 0.61302(11) 0.0290(3) Uani d 1 . .
N N3 0.83698(16) 0.85878(11) 0.54111(10) 0.0267(3) Uani d 1 . .
H H3 0.943753 0.881584 0.567844 0.032 Uiso calc 1 . .
O O4 0.81259(13) 1.06599(9) 0.38091(9) 0.0291(2) Uani d 1 . .
C C4 0.74557(18) 0.95407(13) 0.43446(12) 0.0239(3) Uani d 1 . .
C C5 0.45536(18) 0.99695(12) 0.27933(12) 0.0227(3) Uani d 1 . .
C C51 0.51416(19) 1.13221(13) 0.18729(13) 0.0279(3) Uani d 1 . .
H H51 0.430899 1.165143 0.108287 0.042 Uiso calc 1 . .
H H52 0.650440 1.126537 0.163166 0.042 Uiso calc 1 . .
H H53 0.499590 1.193383 0.230255 0.042 Uiso calc 1 . .
N N6 0.29158(15) 0.95746(10) 0.24670(10) 0.0232(2) Uani d 1 . .
C C7 0.22803(18) 0.83520(12) 0.32149(12) 0.0219(3) Uani d 1 . .
C C71 0.04117(18) 0.80255(12) 0.27739(12) 0.0222(3) Uani d 1 . .
C C72 -0.05964(19) 0.89735(13) 0.16785(12) 0.0238(3) Uani d 1 . .
H H72 -0.007941 0.982098 0.122002 0.029 Uiso calc 1 . .
C C73 -0.23431(19) 0.86939(13) 0.12510(12) 0.0258(3) Uani d 1 . .
H H73 -0.300666 0.934803 0.050269 0.031 Uiso calc 1 . .
C C74 -0.31231(19) 0.74614(14) 0.19136(13) 0.0266(3) Uani d 1 . .
H H74 -0.431782 0.726916 0.162254 0.032 Uiso calc 1 . .
C C75 -0.2141(2) 0.65153(14) 0.30034(13) 0.0298(3) Uani d 1 . .
H H75 -0.266948 0.567204 0.346295 0.036 Uiso calc 1 . .
C C76 -0.0388(2) 0.67903(13) 0.34298(13) 0.0282(3) Uani d 1 . .
H H76 0.027368 0.613064 0.417545 0.034 Uiso calc 1 . .
C C8 0.33272(19) 0.74615(13) 0.43018(12) 0.0246(3) Uani d 1 . .
H H8 0.288564 0.659736 0.479633 0.030 Uiso calc 1 . .
C C9 0.50491(18) 0.78613(13) 0.46566(12) 0.0236(3) Uani d 1 . .
C C10 0.56726(18) 0.91398(12) 0.39235(12) 0.0222(3) Uani d 1 . .
O O1N 0.6684(3) 0.4638(2) 0.88789(17) 0.0376(7) Uani d 0.611(5) A 1
C C1N 0.8086(4) 0.3886(2) 0.9393(2) 0.0291(7) Uani d 0.611(5) A 1
H H1N 0.890(4) 0.338(3) 0.891(3) 0.035 Uiso d 0.611(5) A 1
O O1N' 0.7370(4) 0.4178(3) 0.8593(3) 0.0302(9) Uiso d 0.389(5) A 2
C C1N' 0.7224(5) 0.4373(3) 0.9639(4) 0.0230(10) Uiso d 0.389(5) A 2
H H1N' 0.630(6) 0.495(4) 0.978(4) 0.028 Uiso d 0.389(5) A 2
N N1N 0.86445(19) 0.36515(12) 1.06150(11) 0.0355(3) Uani d 1 . .
C C2N 1.0296(3) 0.27128(17) 1.0960(2) 0.0557(5) Uani d 1 . .
H H21N 1.060941 0.248621 1.022055 0.083 Uiso calc 1 . .
H H22N 0.998795 0.190547 1.172305 0.083 Uiso calc 1 . .
H H23N 1.141804 0.310677 1.117131 0.083 Uiso calc 1 . .
C C3N 0.8029(2) 0.40981(16) 1.15938(19) 0.0472(4) Uani d 1 . .
H H31N 0.699026 0.479858 1.123019 0.071 Uiso calc 1 . .
H H32N 0.913547 0.445116 1.187269 0.071 Uiso calc 1 . .
H H33N 0.754060 0.335043 1.234874 0.071 Uiso calc 1 . .

loop_
_atom_site_aniso_label
_atom_site_aniso_U_11
_atom_site_aniso_U_22
_atom_site_aniso_U_33
_atom_site_aniso_U_12
_atom_site_aniso_U_13
_atom_site_aniso_U_23
O1 0.0351(5) 0.0328(5) 0.0236(5) -0.0133(4) -0.0083(4) -0.0009(4)
C1 0.0288(6) 0.0305(7) 0.0202(6) -0.0082(5) -0.0013(5) -0.0082(5)
N2 0.0305(6) 0.0308(6) 0.0226(5) -0.0089(5) -0.0041(4) -0.0071(5)
N3 0.0261(5) 0.0294(6) 0.0244(5) -0.0088(4) -0.0043(4) -0.0102(4)
O4 0.0282(5) 0.0268(5) 0.0324(5) -0.0079(4) -0.0054(4) -0.0115(4)
C4 0.0239(6) 0.0273(6) 0.0237(6) -0.0046(5) -0.0002(5) -0.0132(5)
C5 0.0226(6) 0.0224(6) 0.0258(6) -0.0030(5) -0.0002(5) -0.0123(5)
C51 0.0272(6) 0.0218(6) 0.0330(7) -0.0047(5) -0.0051(5) -0.0090(5)
N6 0.0223(5) 0.0214(5) 0.0262(5) -0.0036(4) -0.0014(4) -0.0100(4)
C7 0.0221(6) 0.0232(6) 0.0224(6) -0.0044(5) 0.0011(5) -0.0110(5)
C71 0.0225(6) 0.0239(6) 0.0224(6) -0.0047(5) 0.0008(5) -0.0114(5)
C72 0.0265(6) 0.0228(6) 0.0235(6) -0.0051(5) 0.0009(5) -0.0105(5)
C73 0.0258(6) 0.0285(7) 0.0244(6) -0.0021(5) -0.0030(5) -0.0121(5)
C74 0.0230(6) 0.0337(7) 0.0283(6) -0.0075(5) 0.0008(5) -0.0173(6)
C75 0.0304(7) 0.0282(7) 0.0297(7) -0.0117(5) 0.0007(5) -0.0098(5)
C76 0.0278(7) 0.0262(7) 0.0270(6) -0.0067(5) -0.0039(5) -0.0070(5)
C8 0.0261(6) 0.0251(6) 0.0218(6) -0.0082(5) 0.0000(5) -0.0083(5)
C9 0.0244(6) 0.0275(6) 0.0204(6) -0.0049(5) 0.0001(5) -0.0110(5)
C10 0.0219(6) 0.0253(6) 0.0228(6) -0.0040(5) 0.0005(5) -0.0129(5)
O1N 0.0315(10) 0.0425(11) 0.0261(10) -0.0040(8) -0.0073(7) -0.0011(8)
C1N 0.0314(13) 0.0293(12) 0.0226(12) -0.0112(10) -0.0027(9) -0.0055(9)
N1N 0.0434(7) 0.0327(6) 0.0237(6) -0.0175(5) -0.0084(5) -0.0031(5)
C2N 0.0631(11) 0.0355(8) 0.0799(13) -0.0145(8) 0.0387(10) -0.0345(9)
C3N 0.0382(8) 0.0305(8) 0.0738(12) -0.0038(6) 0.0176(8) -0.0223(8)

loop_
_atom_type_symbol
_atom_type_description
_atom_type_scat_dispersion_real
_atom_type_scat_dispersion_imag
_atom_type_scat_source
C C 0.0181 0.0091 'International Tables Vol C Tables 4.2.6.8 and 6.1.1.4'
H H 0.0000 0.0000 'International Tables Vol C Tables 4.2.6.8 and 6.1.1.4'
N N 0.0311 0.0180 'International Tables Vol C Tables 4.2.6.8 and 6.1.1.4'
O O 0.0492 0.0322 'International Tables Vol C Tables 4.2.6.8 and 6.1.1.4'

loop_
_geom_angle_atom_site_label_1
_geom_angle_atom_site_label_2
_geom_angle_atom_site_label_3
_geom_angle_site_symmetry_1
_geom_angle_site_symmetry_3
_geom_angle
_geom_angle_publ_flag
C1 O1 H1 . . 109.5 ?
N2 C1 O1 . . 119.90(12) ?
N2 C1 C9 . . 123.63(12) ?
O1 C1 C9 . . 116.47(11) ?
C1 N2 N3 . . 116.34(11) ?
C4 N3 N2 . . 128.17(10) ?
C4 N3 H3 . . 115.9 ?
N2 N3 H3 . . 115.9 ?
O4 C4 N3 . . 120.11(11) ?
O4 C4 C10 . . 124.99(11) ?
N3 C4 C10 . . 114.89(11) ?
N6 C5 C10 . . 121.55(11) ?
N6 C5 C51 . . 115.52(11) ?
C10 C5 C51 . . 122.91(11) ?
C5 C51 H51 . . 109.5 ?
C5 C51 H52 . . 109.5 ?
H51 C51 H52 . . 109.5 ?
C5 C51 H53 . . 109.5 ?
H51 C51 H53 . . 109.5 ?
H52 C51 H53 . . 109.5 ?
C5 N6 C7 . . 120.28(11) ?
N6 C7 C8 . . 121.79(11) ?
N6 C7 C71 . . 115.72(11) ?
C8 C7 C71 . . 122.48(11) ?
C76 C71 C72 . . 118.20(11) ?
C76 C71 C7 . . 121.91(11) ?
C72 C71 C7 . . 119.89(11) ?
C73 C72 C71 . . 120.95(12) ?
C73 C72 H72 . . 119.5 ?
C71 C72 H72 . . 119.5 ?
C72 C73 C74 . . 120.25(12) ?
C72 C73 H73 . . 119.9 ?
C74 C73 H73 . . 119.9 ?
C75 C74 C73 . . 119.33(12) ?
C75 C74 H74 . . 120.3 ?
C73 C74 H74 . . 120.3 ?
C74 C75 C76 . . 120.54(12) ?
C74 C75 H75 . . 119.7 ?
C76 C75 H75 . . 119.7 ?
C75 C76 C71 . . 120.73(12) ?
C75 C76 H76 . . 119.6 ?
C71 C76 H76 . . 119.6 ?
C7 C8 C9 . . 118.56(12) ?
C7 C8 H8 . . 120.7 ?
C9 C8 H8 . . 120.7 ?
C8 C9 C10 . . 120.02(12) ?
C8 C9 C1 . . 121.69(12) ?
C10 C9 C1 . . 118.28(11) ?
C9 C10 C5 . . 117.69(11) ?
C9 C10 C4 . . 118.63(11) ?
C5 C10 C4 . . 123.67(11) ?
O1N C1N N1N . . 120.2(2) ?
O1N C1N H1N . . 122.6(15) ?
N1N C1N H1N . . 117.2(15) ?
O1N' C1N' N1N . . 114.3(3) ?
O1N' C1N' H1N' . . 126(3) ?
N1N C1N' H1N' . . 120(2) ?
C1N N1N C3N . . 136.48(18) ?
C1N' N1N C3N . . 98.5(2) ?
C1N N1N C2N . . 107.44(18) ?
C1N' N1N C2N . . 145.4(2) ?
C3N N1N C2N . . 116.07(14) ?
N1N C2N H21N . . 109.5 ?
N1N C2N H22N . . 109.5 ?
H21N C2N H22N . . 109.5 ?
N1N C2N H23N . . 109.5 ?
H21N C2N H23N . . 109.5 ?
H22N C2N H23N . . 109.5 ?
N1N C3N H31N . . 109.5 ?
N1N C3N H32N . . 109.5 ?
H31N C3N H32N . . 109.5 ?
N1N C3N H33N . . 109.5 ?
H31N C3N H33N . . 109.5 ?
H32N C3N H33N . . 109.5 ?

loop_
_geom_bond_atom_site_label_1
_geom_bond_atom_site_label_2
_geom_bond_site_symmetry_2
_geom_bond_distance
_geom_bond_publ_flag
O1 C1 . 1.3383(16) ?
O1 H1 . 0.8400 ?
C1 N2 . 1.2942(17) ?
C1 C9 . 1.4485(18) ?
N2 N3 . 1.3759(15) ?
N3 C4 . 1.3532(17) ?
N3 H3 . 0.8800 ?
O4 C4 . 1.2430(15) ?
C4 C10 . 1.4671(16) ?
C5 N6 . 1.3325(16) ?
C5 C10 . 1.4188(17) ?
C5 C51 . 1.4990(17) ?
C51 H51 . 0.9800 ?
C51 H52 . 0.9800 ?
C51 H53 . 0.9800 ?
N6 C7 . 1.3569(16) ?
C7 C8 . 1.3837(18) ?
C7 C71 . 1.4908(17) ?
C71 C76 . 1.3965(17) ?
C71 C72 . 1.3983(18) ?
C72 C73 . 1.3892(18) ?
C72 H72 . 0.9500 ?
C73 C74 . 1.3893(18) ?
C73 H73 . 0.9500 ?
C74 C75 . 1.3859(19) ?
C74 H74 . 0.9500 ?
C75 C76 . 1.3905(18) ?
C75 H75 . 0.9500 ?
C76 H76 . 0.9500 ?
C8 C9 . 1.3982(17) ?
C8 H8 . 0.9500 ?
C9 C10 . 1.3984(17) ?
O1N C1N . 1.215(4) ?
C1N N1N . 1.339(2) ?
C1N H1N . 1.06(3) ?
O1N' C1N' . 1.279(6) ?
C1N' N1N . 1.412(4) ?
C1N' H1N' . 0.94(4) ?
N1N C3N . 1.431(2) ?
N1N C2N . 1.437(2) ?
C2N H21N . 0.9800 ?
C2N H22N . 0.9800 ?
C2N H23N . 0.9800 ?
C3N H31N . 0.9800 ?
C3N H32N . 0.9800 ?
C3N H33N . 0.9800 ?

loop_
_geom_hbond_atom_site_label_D
_geom_hbond_atom_site_label_H
_geom_hbond_atom_site_label_A
_geom_hbond_site_symmetry_A
_geom_hbond_distance_DH
_geom_hbond_distance_HA
_geom_hbond_distance_DA
_geom_hbond_angle_DHA
_geom_hbond_publ_flag
O1 H1 O1N . 0.84 1.80 2.6006(19) 159.1 yes
O1 H1 O1N' . 0.84 1.77 2.588(3) 163.8 yes
N3 H3 O4 2_776 0.88 1.96 2.8413(14) 177.2 yes
C75 H75 O1 2_566 0.95 2.60 3.4161(16) 144.3 yes
C2N H22N O4 1_546 0.98 2.55 3.450(2) 152.7 yes
C3N H31N O1N 2_667 0.98 2.56 3.415(3) 145.7 yes

loop_
_geom_torsion_atom_site_label_1
_geom_torsion_atom_site_label_2
_geom_torsion_atom_site_label_3
_geom_torsion_atom_site_label_4
_geom_torsion_site_symmetry_1
_geom_torsion_site_symmetry_2
_geom_torsion_site_symmetry_3
_geom_torsion_site_symmetry_4
_geom_torsion
_geom_torsion_publ_flag
O1 C1 N2 N3 . . . . -179.77(11) ?
C9 C1 N2 N3 . . . . 1.1(2) ?
C1 N2 N3 C4 . . . . -1.9(2) ?
N2 N3 C4 O4 . . . . 179.58(12) ?
N2 N3 C4 C10 . . . . 0.41(19) ?
C10 C5 N6 C7 . . . . -0.34(19) ?
C51 C5 N6 C7 . . . . 178.26(11) ?
C5 N6 C7 C8 . . . . -2.37(19) ?
C5 N6 C7 C71 . . . . 178.79(10) ?
N6 C7 C71 C76 . . . . 178.28(11) ?
C8 C7 C71 C76 . . . . -0.6(2) ?
N6 C7 C71 C72 . . . . -2.10(17) ?
C8 C7 C71 C72 . . . . 179.06(12) ?
C76 C71 C72 C73 . . . . -0.19(19) ?
C7 C71 C72 C73 . . . . -179.82(11) ?
C71 C72 C73 C74 . . . . 0.3(2) ?
C72 C73 C74 C75 . . . . 0.0(2) ?
C73 C74 C75 C76 . . . . -0.3(2) ?
C74 C75 C76 C71 . . . . 0.3(2) ?
C72 C71 C76 C75 . . . . -0.1(2) ?
C7 C71 C76 C75 . . . . 179.50(12) ?
N6 C7 C8 C9 . . . . 2.31(19) ?
C71 C7 C8 C9 . . . . -178.93(11) ?
C7 C8 C9 C10 . . . . 0.42(19) ?
C7 C8 C9 C1 . . . . -178.78(11) ?
N2 C1 C9 C8 . . . . -179.75(12) ?
O1 C1 C9 C8 . . . . 1.09(19) ?
N2 C1 C9 C10 . . . . 1.0(2) ?
O1 C1 C9 C10 . . . . -178.11(11) ?
C8 C9 C10 C5 . . . . -2.92(18) ?
C1 C9 C10 C5 . . . . 176.30(11) ?
C8 C9 C10 C4 . . . . 178.26(11) ?
C1 C9 C10 C4 . . . . -2.52(18) ?
N6 C5 C10 C9 . . . . 2.95(18) ?
C51 C5 C10 C9 . . . . -175.54(11) ?
N6 C5 C10 C4 . . . . -178.30(11) ?
C51 C5 C10 C4 . . . . 3.21(19) ?
O4 C4 C10 C9 . . . . -177.28(12) ?
N3 C4 C10 C9 . . . . 1.84(17) ?
O4 C4 C10 C5 . . . . 4.0(2) ?
N3 C4 C10 C5 . . . . -176.90(11) ?
O1N C1N N1N C3N . . . . -1.8(3) ?
O1N C1N N1N C2N . . . . 178.81(19) ?
O1N' C1N' N1N C3N . . . . -179.6(2) ?
O1N' C1N' N1N C2N . . . . -0.9(5) ?
